data_7235786
loop_
_publ_author_name
'Li, Chuan'
'Liang, Lixuan'
'Wang, Kai'
'Bian, Chengming'
'Zhang, Jun'
'Zhou, Zhiming'

_publ_section_title
;
 Polynitro-substituted bispyrazoles: a new family of high-performance
 energetic materials
;
_journal_issue 42
_journal_name_full 'J. Mater. Chem. A'
_journal_page_first 18097
_journal_paper_doi 10.1039/C4TA03865G
_journal_volume 2
_journal_year 2014
_chemical_formula_sum 'C6 H6 N10 O8'
_chemical_formula_weight 346.21
_space_group_IT_number 2
_space_group_name_Hall '-P 1'
_space_group_name_H-M_alt 'P -1'
_symmetry_cell_setting triclinic
_symmetry_space_group_name_H-M 'P -1'
_atom_sites_solution_hydrogens difmap
_atom_sites_solution_primary direct
_atom_sites_solution_secondary difmap
_audit_creation_method SHELXL-97
_cell_angle_alpha 100.173(2)
_cell_angle_beta 106.167(4)
_cell_angle_gamma 102.307(4)
_cell_formula_units_Z 2
_cell_length_a 7.124(2)
_cell_length_b 8.642(3)
_cell_length_c 10.941(4)
_cell_measurement_reflns_used 1840
_cell_measurement_temperature 153(2)
_cell_measurement_theta_max 29.123
_cell_measurement_theta_min 2.492
_cell_volume 611.8(4)
_computing_cell_refinement 'CrystalClear (Rigaku Inc., 2008)'
_computing_data_collection 'CrystalClear (Rigaku Inc., 2008)'
_computing_data_reduction 'CrystalClear (Rigaku Inc., 2008)'
_computing_structure_refinement 'SHELXL-97 (Sheldrick, 1997)'
_computing_structure_solution 'SHELXS-97 (Sheldrick, 1990)'
_diffrn_ambient_temperature 153(2)
_diffrn_detector_area_resol_mean 28.5714
_diffrn_measured_fraction_theta_full 0.972
_diffrn_measured_fraction_theta_max 0.972
_diffrn_measurement_device_type AFC10/Saturn724+
_diffrn_measurement_method 'phi and omega scans'
_diffrn_radiation_monochromator graphite
_diffrn_radiation_source 'Rotating Anode'
_diffrn_radiation_type MoK\a
_diffrn_radiation_wavelength 0.71073
_diffrn_reflns_av_R_equivalents 0.0297
_diffrn_reflns_av_sigmaI/netI 0.0519
_diffrn_reflns_limit_h_max 8
_diffrn_reflns_limit_h_min -9
_diffrn_reflns_limit_k_max 11
_diffrn_reflns_limit_k_min -11
_diffrn_reflns_limit_l_max 14
_diffrn_reflns_limit_l_min -14
_diffrn_reflns_number 8629
_diffrn_reflns_theta_full 29.12
_diffrn_reflns_theta_max 29.12
_diffrn_reflns_theta_min 2.78
_diffrn_standards_decay_% 0
_diffrn_standards_interval_count 0
_diffrn_standards_interval_time 0
_diffrn_standards_number 0
_exptl_absorpt_coefficient_mu 0.173
_exptl_absorpt_correction_T_max 0.9940
_exptl_absorpt_correction_T_min 0.9201
_exptl_absorpt_correction_type Multi-scans
_exptl_crystal_colour Yellow
_exptl_crystal_density_diffrn 1.880
_exptl_crystal_density_method 'not measured'
_exptl_crystal_description Platelet
_exptl_crystal_F_000 352
_exptl_crystal_size_max 0.49
_exptl_crystal_size_mid 0.42
_exptl_crystal_size_min 0.04
_refine_diff_density_max 0.383
_refine_diff_density_min -0.258
_refine_diff_density_rms 0.064
_refine_ls_extinction_method none
_refine_ls_goodness_of_fit_ref 1.001
_refine_ls_hydrogen_treatment X,Y,Z,Ueq
_refine_ls_matrix_type full
_refine_ls_number_parameters 241
_refine_ls_number_reflns 3204
_refine_ls_number_restraints 0
_refine_ls_restrained_S_all 1.001
_refine_ls_R_factor_all 0.0621
_refine_ls_R_factor_gt 0.0422
_refine_ls_shift/su_max 0.000
_refine_ls_shift/su_mean 0.000
_refine_ls_structure_factor_coef Fsqd
_refine_ls_weighting_details 'calc w=1/[\s^2^(Fo^2^)+(0.0485P)^2^+0.1160P] where P=(Fo^2^+2Fc^2^)/3'
_refine_ls_weighting_scheme calc
_refine_ls_wR_factor_gt 0.0980
_refine_ls_wR_factor_ref 0.1067
_reflns_number_gt 2251
_reflns_number_total 3204
_reflns_threshold_expression >2sigma(I)
_cod_data_source_file c4ta03865g2.cif
_cod_data_source_block bo2440
_cod_depositor_comments
;
The following automatic conversions were performed:

data item '_symmetry_cell_setting' value 'Triclinic' was changed to
'triclinic' in accordance with the
/home/saulius/struct/COD-crude-data/automatic-downloads/DataCite-retrospective/RSC/depositions/lib/dictionaries/cif_core.dic
dictionary named 'cif_core.dic' version 2.4.2 last updated on
2011-04-26.

Automatic conversion script
Id: cif_fix_values 6909 2019-04-08 15:41:33Z antanas 
;
_cod_original_cell_volume 611.7(4)
_cod_original_sg_symbol_H-M P-1
_cod_database_code 7235786

loop_
_symmetry_equiv_pos_as_xyz
'x, y, z'
'-x, -y, -z'

loop_
_atom_site_label
_atom_site_type_symbol
_atom_site_fract_x
_atom_site_fract_y
_atom_site_fract_z
_atom_site_U_iso_or_equiv
_atom_site_adp_type
_atom_site_occupancy
_atom_site_symmetry_multiplicity
_atom_site_calc_flag
O1 O 0.6544(2) -0.10368(15) 0.76313(13) 0.0255(3) Uani 1 1 d
O2 O 0.52105(19) 0.08169(15) 0.83593(12) 0.0246(3) Uani 1 1 d
O3 O 0.7928(2) 0.40993(16) 0.40469(13) 0.0287(3) Uani 1 1 d
O4 O 0.71603(19) 0.55357(15) 0.55850(14) 0.0282(3) Uani 1 1 d
O5 O 0.23695(18) 0.19277(14) 0.63560(13) 0.0253(3) Uani 1 1 d
O6 O 0.12329(18) 0.34906(15) 0.76092(13) 0.0245(3) Uani 1 1 d
O7 O 1.0358(2) 0.80670(17) 1.00119(15) 0.0384(4) Uani 1 1 d
O8 O 0.7811(2) 0.86099(15) 1.05675(13) 0.0274(3) Uani 1 1 d
N1 N 0.7263(2) 0.04749(16) 0.58212(14) 0.0167(3) Uani 1 1 d
N2 N 0.7565(2) 0.15343(16) 0.50922(14) 0.0166(3) Uani 1 1 d
N3 N 0.6279(2) 0.40182(16) 0.76059(14) 0.0181(3) Uani 1 1 d
N4 N 0.7908(2) 0.52704(17) 0.83387(15) 0.0228(3) Uani 1 1 d
N5 N 0.3815(2) 0.65132(19) 0.91865(15) 0.0223(3) Uani 1 1 d
N6 N 0.6114(2) 0.02673(16) 0.76513(14) 0.0175(3) Uani 1 1 d
N7 N 0.7431(2) 0.42608(17) 0.50407(15) 0.0204(3) Uani 1 1 d
N8 N 0.2609(2) 0.31560(16) 0.72120(14) 0.0181(3) Uani 1 1 d
N9 N 0.8562(2) 0.77598(17) 0.99137(15) 0.0236(3) Uani 1 1 d
N10 N 0.9775(3) 0.1245(2) 0.32566(17) 0.0208(3) Uani 1 1 d
C1 C 0.6657(2) 0.11962(19) 0.67780(16) 0.0155(3) Uani 1 1 d
C2 C 0.6574(2) 0.27687(19) 0.67087(16) 0.0162(3) Uani 1 1 d
C3 C 0.7157(2) 0.28984(19) 0.56126(16) 0.0158(3) Uani 1 1 d
C4 C 0.4526(2) 0.4276(2) 0.77987(16) 0.0169(3) Uani 1 1 d
C5 C 0.5043(2) 0.57853(19) 0.87130(16) 0.0162(3) Uani 1 1 d
C6 C 0.7169(3) 0.6298(2) 0.89918(17) 0.0195(4) Uani 1 1 d
H10A H 0.908(4) 0.059(3) 0.243(3) 0.042(6) Uiso 1 1 d
H10B H 0.890(4) 0.125(3) 0.374(3) 0.049(7) Uiso 1 1 d
H5A H 0.234(3) 0.595(3) 0.899(2) 0.037(6) Uiso 1 1 d
H10C H 1.086(4) 0.084(3) 0.361(3) 0.059(8) Uiso 1 1 d
H10D H 1.034(3) 0.226(3) 0.318(2) 0.037(6) Uiso 1 1 d
H5B H 0.447(4) 0.751(3) 0.977(3) 0.062(8) Uiso 1 1 d

loop_
_atom_site_aniso_label
_atom_site_aniso_U_11
_atom_site_aniso_U_22
_atom_site_aniso_U_33
_atom_site_aniso_U_23
_atom_site_aniso_U_13
_atom_site_aniso_U_12
O1 0.0358(7) 0.0199(7) 0.0265(7) 0.0078(5) 0.0146(6) 0.0118(5)
O2 0.0275(7) 0.0286(7) 0.0199(6) 0.0008(5) 0.0136(6) 0.0093(5)
O3 0.0343(8) 0.0317(8) 0.0254(7) 0.0126(6) 0.0126(6) 0.0115(6)
O4 0.0286(7) 0.0152(6) 0.0401(8) 0.0045(6) 0.0104(6) 0.0074(5)
O5 0.0235(6) 0.0181(6) 0.0261(7) -0.0071(5) 0.0055(6) 0.0028(5)
O6 0.0190(6) 0.0288(7) 0.0250(7) 0.0015(5) 0.0097(5) 0.0063(5)
O7 0.0219(7) 0.0338(8) 0.0459(9) -0.0101(7) 0.0110(7) -0.0035(6)
O8 0.0357(8) 0.0209(7) 0.0215(7) -0.0044(5) 0.0110(6) 0.0056(5)
N1 0.0177(7) 0.0169(7) 0.0147(7) 0.0006(5) 0.0057(6) 0.0054(5)
N2 0.0166(7) 0.0162(7) 0.0150(7) 0.0014(5) 0.0038(6) 0.0043(5)
N3 0.0176(7) 0.0140(7) 0.0193(7) -0.0030(5) 0.0059(6) 0.0036(5)
N4 0.0204(7) 0.0189(7) 0.0221(8) -0.0044(6) 0.0055(6) 0.0011(6)
N5 0.0241(8) 0.0203(8) 0.0210(8) -0.0025(6) 0.0093(7) 0.0068(6)
N6 0.0189(7) 0.0171(7) 0.0147(7) -0.0003(5) 0.0060(6) 0.0042(5)
N7 0.0170(7) 0.0189(8) 0.0239(8) 0.0049(6) 0.0048(6) 0.0053(6)
N8 0.0207(7) 0.0169(7) 0.0161(7) 0.0027(5) 0.0059(6) 0.0053(6)
N9 0.0255(8) 0.0179(8) 0.0217(8) -0.0020(6) 0.0067(7) 0.0017(6)
N10 0.0236(8) 0.0172(8) 0.0218(8) 0.0020(6) 0.0094(7) 0.0057(6)
C1 0.0156(7) 0.0150(8) 0.0140(7) 0.0002(6) 0.0044(6) 0.0039(6)
C2 0.0162(8) 0.0141(8) 0.0161(8) -0.0011(6) 0.0046(6) 0.0051(6)
C3 0.0144(7) 0.0151(8) 0.0161(8) 0.0021(6) 0.0040(6) 0.0033(6)
C4 0.0161(8) 0.0177(8) 0.0160(8) 0.0019(6) 0.0051(7) 0.0051(6)
C5 0.0218(8) 0.0150(8) 0.0121(7) 0.0025(6) 0.0067(7) 0.0049(6)
C6 0.0216(8) 0.0151(8) 0.0178(8) -0.0012(6) 0.0055(7) 0.0024(6)

loop_
_atom_type_symbol
_atom_type_description
_atom_type_scat_dispersion_real
_atom_type_scat_dispersion_imag
_atom_type_scat_source
C C 0.0033 0.0016 'International Tables Vol C Tables 4.2.6.8 and 6.1.1.4'
H H 0.0000 0.0000 'International Tables Vol C Tables 4.2.6.8 and 6.1.1.4'
N N 0.0061 0.0033 'International Tables Vol C Tables 4.2.6.8 and 6.1.1.4'
O O 0.0106 0.0060 'International Tables Vol C Tables 4.2.6.8 and 6.1.1.4'

loop_
_geom_angle_atom_site_label_1
_geom_angle_atom_site_label_2
_geom_angle_atom_site_label_3
_geom_angle
N2 N1 C1 107.51(13)
N1 N2 C3 107.55(13)
N4 N3 C4 111.12(13)
N4 N3 C2 117.62(13)
C4 N3 C2 130.98(14)
C6 N4 N3 104.61(14)
C5 N5 H5A 122.5(12)
C5 N5 H5B 114.1(17)
H5A N5 H5B 123(2)
O1 N6 O2 124.16(15)
O1 N6 C1 118.11(13)
O2 N6 C1 117.72(14)
O3 N7 O4 124.00(15)
O3 N7 C3 118.31(14)
O4 N7 C3 117.68(15)
O5 N8 O6 124.31(14)
O5 N8 C4 119.74(14)
O6 N8 C4 115.95(13)
O7 N9 O8 125.13(15)
O7 N9 C6 119.16(14)
O8 N9 C6 115.70(15)
H10A N10 H10B 109(2)
H10A N10 H10C 107(2)
H10B N10 H10C 114(2)
H10A N10 H10D 108(2)
H10B N10 H10D 113.1(19)
H10C N10 H10D 106(2)
N1 C1 C2 111.76(15)
N1 C1 N6 118.37(14)
C2 C1 N6 129.80(14)
C1 C2 C3 101.33(13)
C1 C2 N3 130.22(16)
C3 C2 N3 127.86(15)
N2 C3 C2 111.84(14)
N2 C3 N7 118.98(14)
C2 C3 N7 129.13(14)
N3 C4 N8 124.15(14)
N3 C4 C5 108.36(14)
N8 C4 C5 127.42(15)
N5 C5 C4 128.43(16)
N5 C5 C6 130.38(15)
C4 C5 C6 101.18(14)
N4 C6 C5 114.72(14)
N4 C6 N9 118.46(15)
C5 C6 N9 126.79(15)

loop_
_geom_bond_atom_site_label_1
_geom_bond_atom_site_label_2
_geom_bond_distance
O1 N6 1.2275(18)
O2 N6 1.2322(17)
O3 N7 1.228(2)
O4 N7 1.2364(18)
O5 N8 1.2310(17)
O6 N8 1.2441(17)
O7 N9 1.2197(19)
O8 N9 1.2378(18)
N1 N2 1.338(2)
N1 C1 1.344(2)
N2 C3 1.341(2)
N3 N4 1.3418(19)
N3 C4 1.380(2)
N3 C2 1.4182(19)
N4 C6 1.327(2)
N5 C5 1.342(2)
N5 H5A 1.00(2)
N5 H5B 0.91(3)
N6 C1 1.432(2)
N7 C3 1.430(2)
N8 C4 1.394(2)
N9 C6 1.434(2)
N10 H10A 0.91(3)
N10 H10B 0.92(3)
N10 H10C 0.93(3)
N10 H10D 0.91(2)
C1 C2 1.387(2)
C2 C3 1.389(2)
C4 C5 1.402(2)
C5 C6 1.411(2)

loop_
_geom_torsion_atom_site_label_1
_geom_torsion_atom_site_label_2
_geom_torsion_atom_site_label_3
_geom_torsion_atom_site_label_4
_geom_torsion
C1 N1 N2 C3 0.47(17)
C4 N3 N4 C6 0.4(2)
C2 N3 N4 C6 175.02(15)
N2 N1 C1 C2 -0.87(18)
N2 N1 C1 N6 176.32(13)
O1 N6 C1 N1 11.9(2)
O2 N6 C1 N1 -166.78(14)
O1 N6 C1 C2 -171.46(16)
O2 N6 C1 C2 9.8(2)
N1 C1 C2 C3 0.87(18)
N6 C1 C2 C3 -175.92(16)
N1 C1 C2 N3 -170.72(16)
N6 C1 C2 N3 12.5(3)
N4 N3 C2 C1 104.8(2)
C4 N3 C2 C1 -81.9(3)
N4 N3 C2 C3 -64.7(2)
C4 N3 C2 C3 108.6(2)
N1 N2 C3 C2 0.08(18)
N1 N2 C3 N7 177.84(13)
C1 C2 C3 N2 -0.57(18)
N3 C2 C3 N2 171.30(15)
C1 C2 C3 N7 -178.04(16)
N3 C2 C3 N7 -6.2(3)
O3 N7 C3 N2 3.8(2)
O4 N7 C3 N2 -175.84(14)
O3 N7 C3 C2 -178.87(16)
O4 N7 C3 C2 1.5(3)
N4 N3 C4 N8 -177.25(16)
C2 N3 C4 N8 9.1(3)
N4 N3 C4 C5 -0.1(2)
C2 N3 C4 C5 -173.74(17)
O5 N8 C4 N3 -8.3(3)
O6 N8 C4 N3 171.70(15)
O5 N8 C4 C5 175.06(16)
O6 N8 C4 C5 -4.9(3)
N3 C4 C5 N5 -179.84(17)
N8 C4 C5 N5 -2.8(3)
N3 C4 C5 C6 -0.27(18)
N8 C4 C5 C6 176.78(17)
N3 N4 C6 C5 -0.6(2)
N3 N4 C6 N9 177.75(15)
N5 C5 C6 N4 -179.88(18)
C4 C5 C6 N4 0.6(2)
N5 C5 C6 N9 1.9(3)
C4 C5 C6 N9 -177.65(17)
O7 N9 C6 N4 4.5(3)
O8 N9 C6 N4 -174.66(16)
O7 N9 C6 C5 -177.34(18)
O8 N9 C6 C5 3.5(3)
